data_4081513
loop_
_publ_author_name
'Chen, Jiawei'
'Lalancette, Roger A.'
'J\"akle, Frieder'

_publ_section_title
;
 Stereoselective Ortho Borylation of Pyridylferrocenes
;
_journal_issue 20
_journal_name_full Organometallics
_journal_page_first 5843
_journal_paper_doi 10.1021/om400426g
_journal_volume 32
_journal_year 2013
_chemical_absolute_configuration syn
_chemical_formula_moiety 'C16 Al F36 O4, C19 H22 Fe N Sn, C H Cl3'
_chemical_formula_sum 'C36 H23 Al Cl3 F36 Fe N O4 Sn'
_chemical_formula_weight 1525.42
_chemical_name_systematic
; 
 ? 
;
_space_group_IT_number 19
_symmetry_cell_setting orthorhombic
_symmetry_space_group_name_Hall 'P 2ac 2ab'
_symmetry_space_group_name_H-M 'P 21 21 21'
_atom_sites_solution_hydrogens geom
_atom_sites_solution_primary direct
_atom_sites_solution_secondary difmap
_audit_creation_method SHELXL-97
_cell_angle_alpha 90.00
_cell_angle_beta 90.00
_cell_angle_gamma 90.00
_cell_formula_units_Z 4
_cell_length_a 13.1651(4)
_cell_length_b 14.3393(4)
_cell_length_c 26.7028(7)
_cell_measurement_reflns_used 9492
_cell_measurement_temperature 100(2)
_cell_measurement_theta_max 69.16
_cell_measurement_theta_min 3.50
_cell_volume 5040.9(2)
_computing_cell_refinement 'APEX 2'
_computing_data_collection 'APEX 2 (Bruker, 2006)'
_computing_data_reduction 'SAINT (Bruker, 2005)'
_computing_molecular_graphics SHELXTL
_computing_publication_material SHELXTL
_computing_structure_refinement SHELXTL
_computing_structure_solution 'SHELXTL (Sheldrick, 2008b)'
_diffrn_ambient_temperature 100(2)
_diffrn_measured_fraction_theta_full 0.983
_diffrn_measured_fraction_theta_max 0.955
_diffrn_measurement_device_type 'Bruker SMART CCD Apex-II area-detector'
_diffrn_measurement_method '\f and \w'
_diffrn_radiation_monochromator graphite
_diffrn_radiation_source 'fine-focus sealed tube'
_diffrn_radiation_type CuK\a
_diffrn_radiation_wavelength 1.54178
_diffrn_reflns_av_R_equivalents 0.0401
_diffrn_reflns_av_sigmaI/netI 0.0435
_diffrn_reflns_limit_h_max 15
_diffrn_reflns_limit_h_min -15
_diffrn_reflns_limit_k_max 14
_diffrn_reflns_limit_k_min -17
_diffrn_reflns_limit_l_max 32
_diffrn_reflns_limit_l_min -32
_diffrn_reflns_number 40092
_diffrn_reflns_theta_full 67.50
_diffrn_reflns_theta_max 69.64
_diffrn_reflns_theta_min 3.31
_diffrn_standards_decay_% 0
_diffrn_standards_number 0
_exptl_absorpt_coefficient_mu 9.531
_exptl_absorpt_correction_T_max 0.1814
_exptl_absorpt_correction_T_min 0.1102
_exptl_absorpt_correction_type numerical
_exptl_absorpt_process_details 'SADABS (Sheldrick, 2008a)'
_exptl_crystal_colour yellow
_exptl_crystal_density_diffrn 2.010
_exptl_crystal_density_method 'not measured'
_exptl_crystal_description block
_exptl_crystal_F_000 2968
_exptl_crystal_size_max 0.41
_exptl_crystal_size_mid 0.41
_exptl_crystal_size_min 0.27
_refine_diff_density_max 1.96
_refine_diff_density_min -1.96
_refine_diff_density_rms 0.16
_refine_ls_abs_structure_details 'Flack (1983), 3654 Friedel pairs'
_refine_ls_abs_structure_Flack 0.091(9)
_refine_ls_extinction_coef 0.00013(3)
_refine_ls_extinction_expression Fc^*^=kFc[1+0.001xFc^2^\l^3^/sin(2\q)]^-1/4^
_refine_ls_extinction_method 'SHELXTL (Sheldrick, 2008b)'
_refine_ls_goodness_of_fit_ref 1.03
_refine_ls_hydrogen_treatment constr
_refine_ls_matrix_type full
_refine_ls_number_parameters 752
_refine_ls_number_reflns 8686
_refine_ls_number_restraints 52
_refine_ls_restrained_S_all 1.04
_refine_ls_R_factor_all 0.068
_refine_ls_R_factor_gt 0.065
_refine_ls_shift/su_max 0.00
_refine_ls_shift/su_mean 0.00
_refine_ls_structure_factor_coef Fsqd
_refine_ls_weighting_details 'calc w=1/[\s^2^(Fo^2^)+(0.0748P)^2^+55.2760P] where P=(Fo^2^+2Fc^2^)/3'
_refine_ls_weighting_scheme calc
_refine_ls_wR_factor_gt 0.164
_refine_ls_wR_factor_ref 0.166
_reflns_number_gt 8334
_reflns_number_total 8686
_reflns_threshold_expression >2sigma(I)
_cod_data_source_file om400426g_si_002.cif
_cod_data_source_block (pS)-4+
_cod_depositor_comments
;
The following automatic conversions were performed:

'_symmetry_cell_setting' value 'Orthorhombic' changed to
'orthorhombic' according to
/home/saulius/struct/CIF-dictionaries/cif_core.dic dictionary named
'cif_core.dic' version 2.4.2 from 2011-04-26.

Automatic conversion script
Id: cif_fix_values 1891 2012-01-12 08:04:46Z andrius 
;
_cod_database_code 4081513

loop_
_symmetry_equiv_pos_as_xyz
'x, y, z'
'-x+1/2, -y, z+1/2'
'-x, y+1/2, -z+1/2'
'x+1/2, -y+1/2, -z'

loop_
_atom_site_label
_atom_site_type_symbol
_atom_site_fract_x
_atom_site_fract_y
_atom_site_fract_z
_atom_site_U_iso_or_equiv
_atom_site_adp_type
_atom_site_occupancy
_atom_site_symmetry_multiplicity
_atom_site_calc_flag
_atom_site_refinement_flags
Sn1 Sn 0.23920(4) -0.01625(4) 0.88340(2) 0.01817(14) Uani 1 1 d .
Fe1 Fe 0.07236(11) 0.11589(10) 0.96914(5) 0.0195(3) Uani 1 1 d .
N1 N 0.3236(5) -0.0009(5) 0.9541(2) 0.0172(14) Uani 1 1 d .
C1 C 0.1174(7) -0.0029(6) 0.9335(3) 0.0198(17) Uani 1 1 d .
C2 C 0.1530(6) -0.0017(5) 0.9855(3) 0.0175(17) Uani 1 1 d .
C3 C 0.0649(7) 0.0034(6) 1.0166(3) 0.0231(19) Uani 1 1 d .
H3 H 0.0642 0.0057 1.0540 0.028 Uiso 1 1 calc R
C4 C -0.0216(7) 0.0053(6) 0.9846(3) 0.0245(19) Uani 1 1 d .
H4 H -0.0937 0.0104 0.9961 0.029 Uiso 1 1 calc R
C5 C 0.0106(7) 0.0015(6) 0.9337(3) 0.0243(19) Uani 1 1 d .
H5 H -0.0344 0.0028 0.9036 0.029 Uiso 1 1 calc R
C6 C 0.129(2) 0.2304(9) 0.9355(9) 0.111(7) Uani 1 1 d U
H6 H 0.1782 0.2323 0.9069 0.133 Uiso 1 1 calc R
C7 C 0.1533(14) 0.2275(9) 0.9879(11) 0.104(6) Uani 1 1 d U
H7 H 0.2221 0.2291 1.0037 0.125 Uiso 1 1 calc R
C8 C 0.061(2) 0.2338(9) 1.0114(5) 0.089(5) Uani 1 1 d U
H8 H 0.0476 0.2376 1.0482 0.107 Uiso 1 1 calc R
C9 C -0.0089(12) 0.2331(10) 0.9749(11) 0.091(6) Uani 1 1 d U
H9 H -0.0839 0.2350 0.9807 0.109 Uiso 1 1 calc R
C10 C 0.032(2) 0.2348(11) 0.9330(8) 0.107(7) Uani 1 1 d U
H10 H -0.0072 0.2359 0.9008 0.129 Uiso 1 1 calc R
C11 C 0.2612(6) 0.0012(5) 0.9956(3) 0.0160(15) Uani 1 1 d .
C12 C 0.3090(7) 0.0061(6) 1.0431(3) 0.0214(18) Uani 1 1 d .
C13 C 0.4115(6) 0.0117(6) 1.0449(3) 0.0229(18) Uani 1 1 d .
H13 H 0.4426 0.0156 1.0769 0.028 Uiso 1 1 calc R
C14 C 0.4749(7) 0.0120(7) 1.0027(3) 0.0260(19) Uani 1 1 d .
C15 C 0.4238(6) 0.0056(6) 0.9571(3) 0.0215(18) Uani 1 1 d .
H15 H 0.4623 0.0058 0.9270 0.026 Uiso 1 1 calc R
C16 C 0.2460(7) 0.0054(8) 1.0913(3) 0.033(2) Uani 1 1 d .
H16A H 0.2914 0.0089 1.1203 0.049 Uiso 1 1 calc R
H16B H 0.2063 -0.0523 1.0930 0.049 Uiso 1 1 calc R
H16C H 0.2000 0.0591 1.0915 0.049 Uiso 1 1 calc R
C17 C 0.5893(7) 0.0182(7) 1.0056(4) 0.0281(19) Uani 1 1 d .
H17A H 0.6172 -0.0430 1.0145 0.042 Uiso 1 1 calc R
H17B H 0.6086 0.0639 1.0311 0.042 Uiso 1 1 calc R
H17C H 0.6163 0.0376 0.9730 0.042 Uiso 1 1 calc R
C18 C 0.2775(7) -0.1544(6) 0.8609(4) 0.0244(19) Uani 1 1 d .
H18A H 0.2949 -0.1915 0.8905 0.037 Uiso 1 1 calc R
H18B H 0.3358 -0.1524 0.8382 0.037 Uiso 1 1 calc R
H18C H 0.2194 -0.1828 0.8438 0.037 Uiso 1 1 calc R
C19 C 0.2838(7) 0.0958(7) 0.8374(3) 0.029(2) Uani 1 1 d .
H19A H 0.2272 0.1398 0.8341 0.043 Uiso 1 1 calc R
H19B H 0.3027 0.0722 0.8043 0.043 Uiso 1 1 calc R
H19C H 0.3421 0.1276 0.8526 0.043 Uiso 1 1 calc R
Al1A Al 0.75236(18) 0.98215(17) 0.76281(8) 0.0176(4) Uani 1 1 d .
O1A O 0.7000(5) 0.9052(5) 0.8052(3) 0.0265(14) Uani 1 1 d .
O2A O 0.8827(4) 0.9691(5) 0.7640(2) 0.0223(13) Uani 1 1 d .
O3A O 0.7150(5) 1.0924(4) 0.7802(2) 0.0241(14) Uani 1 1 d .
O4A O 0.7131(4) 0.9648(4) 0.7014(2) 0.0224(13) Uani 1 1 d .
C1A C 0.6973(8) 0.8203(7) 0.8266(4) 0.025(2) Uani 1 1 d .
C2A C 0.7918(11) 0.8041(10) 0.8600(6) 0.057(4) Uani 1 1 d .
C3A C 0.6985(10) 0.7434(7) 0.7854(4) 0.040(3) Uani 1 1 d .
C4A C 0.5990(10) 0.8114(8) 0.8569(6) 0.050(3) Uani 1 1 d .
C5A C 0.9708(6) 0.9749(7) 0.7379(3) 0.0226(19) Uani 1 1 d .
C6A C 1.0566(7) 0.9330(7) 0.7707(3) 0.027(2) Uani 1 1 d .
C7A C 0.9941(8) 1.0773(7) 0.7238(5) 0.035(2) Uani 1 1 d .
C8A C 0.9639(7) 0.9166(7) 0.6876(4) 0.028(2) Uani 1 1 d U
C9A C 0.7000(8) 1.1553(8) 0.8166(4) 0.035(3) Uani 1 1 d .
C10A C 0.7936(11) 1.1621(10) 0.8531(5) 0.136(13) Uani 1 1 d D
C11A C 0.6007(12) 1.1373(8) 0.8432(4) 0.067(5) Uani 1 1 d D
C12A C 0.7004(11) 1.2502(8) 0.7949(7) 0.058(4) Uani 1 1 d .
C13A C 0.6396(6) 0.9771(6) 0.6667(3) 0.0252(19) Uani 1 1 d D
C14A C 0.6299(11) 1.0951(13) 0.6504(6) 0.27(3) Uani 1 1 d D
C15A C 0.5234(8) 0.9414(16) 0.6907(4) 0.21(2) Uani 1 1 d DU
C16A C 0.6769(13) 0.9159(9) 0.6128(7) 0.24(2) Uani 1 1 d DU
F1A F 0.7862(5) 0.7315(5) 0.8905(2) 0.0478(17) Uani 1 1 d .
F2A F 0.8229(8) 0.8738(5) 0.8820(4) 0.098(4) Uani 1 1 d .
F3A F 0.8745(6) 0.7832(7) 0.8279(4) 0.079(3) Uani 1 1 d .
F4A F 0.7119(5) 0.6580(4) 0.8037(3) 0.0478(17) Uani 1 1 d .
F5A F 0.7513(11) 0.7601(5) 0.7482(3) 0.093(4) Uani 1 1 d .
F6A F 0.6022(7) 0.7377(7) 0.7651(3) 0.075(3) Uani 1 1 d .
F7A F 0.5250(6) 0.8434(10) 0.8367(6) 0.158(8) Uani 1 1 d .
F8A F 0.6170(9) 0.8619(7) 0.9009(4) 0.090(3) Uani 1 1 d .
F9A F 0.5828(5) 0.7277(5) 0.8754(3) 0.0502(18) Uani 1 1 d .
F10A F 1.0491(5) 0.8408(4) 0.7729(2) 0.0385(14) Uani 1 1 d .
F11A F 1.1488(4) 0.9551(4) 0.7543(2) 0.0361(14) Uani 1 1 d .
F12A F 1.0496(4) 0.9653(5) 0.81763(19) 0.0367(14) Uani 1 1 d .
F13A F 1.0661(5) 1.0839(4) 0.6890(3) 0.0434(15) Uani 1 1 d .
F14A F 1.0289(6) 1.1227(4) 0.7649(3) 0.0467(17) Uani 1 1 d .
F15A F 0.9135(5) 1.1209(4) 0.7085(3) 0.0401(15) Uani 1 1 d .
F16A F 1.0573(4) 0.8968(4) 0.6701(2) 0.0339(13) Uani 1 1 d .
F17A F 0.9162(4) 0.9643(4) 0.65256(19) 0.0340(13) Uani 1 1 d .
F18A F 0.9145(5) 0.8383(4) 0.6950(2) 0.0387(14) Uani 1 1 d .
F19A F 0.8303(7) 1.0821(6) 0.8612(3) 0.071(3) Uani 1 1 d D
F20A F 0.7679(7) 1.2019(6) 0.8957(3) 0.073(3) Uani 1 1 d D
F21A F 0.8769(8) 1.1945(9) 0.8295(6) 0.109(4) Uani 1 1 d D
F22A F 0.627(2) 1.0667(9) 0.8756(6) 0.33(2) Uani 1 1 d D
F23A F 0.5307(7) 1.1195(17) 0.8132(5) 0.252(13) Uani 1 1 d DU
F24A F 0.5654(7) 1.2015(9) 0.8729(3) 0.098(4) Uani 1 1 d D
F25A F 0.6936(8) 1.3203(6) 0.8261(4) 0.085(3) Uani 1 1 d .
F26A F 0.661(3) 1.2643(6) 0.7599(4) 0.33(2) Uani 1 1 d .
F27A F 0.7901(15) 1.2614(11) 0.7717(13) 0.285(19) Uani 1 1 d .
F28A F 0.7250(8) 1.1166(6) 0.6470(4) 0.105(4) Uani 1 1 d D
F29A F 0.569(2) 1.1156(17) 0.6917(8) 0.36(2) Uani 1 1 d D
F30A F 0.5938(5) 1.0858(5) 0.6020(2) 0.0404(15) Uani 1 1 d D
F31A F 0.5231(5) 0.9797(13) 0.7335(3) 0.124(6) Uani 1 1 d D
F32A F 0.5447(19) 0.8485(15) 0.6831(10) 0.38(3) Uani 1 1 d D
F33A F 0.4585(4) 0.9895(5) 0.6604(2) 0.0429(15) Uani 1 1 d D
F34A F 0.7402(8) 0.993(2) 0.5978(4) 0.313(19) Uani 1 1 d D
F35A F 0.5784(6) 0.8940(4) 0.5953(2) 0.0507(19) Uani 1 1 d D
F36A F 0.7008(9) 0.8361(6) 0.6349(4) 0.098(4) Uani 1 1 d D
Cl1 Cl 0.4523(2) 0.76146(19) -0.00633(11) 0.0445(6) Uani 1 1 d .
Cl2 Cl 0.5453(2) 0.7994(2) 0.09004(10) 0.0416(6) Uani 1 1 d .
Cl3 Cl 0.6708(2) 0.7471(2) 0.00624(12) 0.0451(7) Uani 1 1 d .
C21 C 0.5500(8) 0.7325(8) 0.0354(4) 0.034(2) Uani 1 1 d .
H21 H 0.5423 0.6654 0.0449 0.040 Uiso 1 1 calc R

loop_
_atom_site_aniso_label
_atom_site_aniso_U_11
_atom_site_aniso_U_22
_atom_site_aniso_U_33
_atom_site_aniso_U_23
_atom_site_aniso_U_13
_atom_site_aniso_U_12
Sn1 0.0170(3) 0.0215(3) 0.0161(2) 0.0005(2) -0.0001(2) -0.0012(2)
Fe1 0.0212(7) 0.0180(6) 0.0194(6) -0.0002(6) 0.0000(6) 0.0015(6)
N1 0.020(3) 0.016(4) 0.015(3) 0.006(3) -0.001(3) 0.002(3)
C1 0.027(4) 0.015(4) 0.016(4) -0.001(3) -0.002(3) 0.005(3)
C2 0.023(4) 0.012(4) 0.018(4) 0.004(3) 0.000(3) 0.001(3)
C3 0.026(4) 0.024(5) 0.020(4) 0.001(4) -0.002(3) 0.000(4)
C4 0.021(4) 0.021(5) 0.031(5) 0.000(4) 0.004(4) 0.002(4)
C5 0.024(4) 0.022(5) 0.027(4) 0.000(4) -0.008(4) -0.004(3)
C6 0.191(17) 0.011(5) 0.130(12) 0.008(9) 0.125(12) 0.010(11)
C7 0.065(8) 0.023(6) 0.225(18) 0.011(11) -0.081(10) -0.023(7)
C8 0.211(16) 0.019(6) 0.038(6) -0.025(5) 0.021(8) -0.035(10)
C9 0.044(7) 0.019(6) 0.209(17) -0.029(11) 0.009(8) 0.015(5)
C10 0.211(19) 0.027(7) 0.084(9) 0.017(9) -0.086(11) 0.010(13)
C11 0.021(4) 0.009(4) 0.018(3) 0.001(3) -0.002(3) -0.002(3)
C12 0.026(4) 0.022(5) 0.015(4) 0.001(3) -0.002(3) 0.008(4)
C13 0.024(4) 0.023(4) 0.021(4) -0.001(4) -0.006(3) -0.001(4)
C14 0.025(5) 0.027(5) 0.025(4) 0.002(4) -0.005(4) -0.004(4)
C15 0.024(4) 0.022(5) 0.019(4) 0.002(4) -0.001(3) 0.001(4)
C16 0.028(5) 0.055(6) 0.015(4) -0.001(4) -0.004(4) 0.008(5)
C17 0.022(4) 0.027(4) 0.035(5) -0.005(4) -0.004(4) 0.002(4)
C18 0.018(4) 0.026(4) 0.029(5) -0.006(4) 0.001(4) 0.007(4)
C19 0.019(5) 0.045(6) 0.023(4) 0.006(4) -0.001(4) -0.005(4)
Al1A 0.0146(11) 0.0218(11) 0.0164(10) -0.0012(9) 0.0011(9) 0.0015(11)
O1A 0.017(3) 0.029(4) 0.033(4) 0.005(3) 0.004(3) -0.002(3)
O2A 0.017(3) 0.034(4) 0.015(3) 0.003(3) -0.001(2) 0.004(3)
O3A 0.024(3) 0.022(3) 0.027(3) -0.007(3) 0.000(3) 0.001(2)
O4A 0.018(3) 0.032(4) 0.017(3) 0.000(3) -0.004(2) 0.005(2)
C1A 0.027(5) 0.023(5) 0.026(5) 0.003(4) 0.001(4) -0.008(4)
C2A 0.052(8) 0.053(8) 0.066(8) 0.030(7) -0.028(7) -0.028(6)
C3A 0.066(8) 0.023(5) 0.032(6) 0.012(4) 0.016(5) 0.001(5)
C4A 0.043(7) 0.033(6) 0.075(9) 0.000(6) 0.028(7) -0.005(5)
C5A 0.018(4) 0.034(5) 0.016(4) 0.007(4) 0.003(3) -0.002(4)
C6A 0.019(5) 0.039(6) 0.024(4) -0.006(4) -0.001(4) 0.006(4)
C7A 0.031(6) 0.021(5) 0.054(7) 0.001(5) 0.008(5) 0.002(4)
C8A 0.018(5) 0.039(6) 0.027(5) -0.006(4) -0.001(4) -0.001(4)
C9A 0.026(5) 0.048(6) 0.030(5) -0.008(5) -0.010(4) 0.018(5)
C10A 0.085(14) 0.22(3) 0.108(14) -0.128(17) -0.082(13) 0.115(17)
C11A 0.102(13) 0.042(7) 0.058(9) 0.000(7) 0.056(9) 0.012(8)
C12A 0.063(9) 0.016(5) 0.095(12) -0.019(7) 0.026(8) -0.007(5)
C13A 0.021(4) 0.028(5) 0.027(4) 0.006(4) -0.011(4) -0.009(4)
C14A 0.18(2) 0.37(4) 0.25(3) 0.31(3) -0.22(2) -0.26(3)
C15A 0.011(6) 0.62(6) 0.012(6) -0.029(15) 0.001(5) 0.115(16)
C16A 0.30(3) 0.099(15) 0.33(4) -0.18(2) -0.29(3) 0.16(2)
F1A 0.048(4) 0.057(4) 0.039(4) 0.027(3) -0.012(3) -0.015(3)
F2A 0.118(8) 0.037(4) 0.138(9) 0.019(5) -0.102(8) -0.018(5)
F3A 0.046(5) 0.073(6) 0.117(8) 0.040(6) 0.021(5) 0.008(4)
F4A 0.059(4) 0.031(3) 0.053(4) 0.010(3) -0.004(3) -0.007(3)
F5A 0.205(12) 0.039(4) 0.036(4) -0.006(3) 0.036(6) -0.020(7)
F6A 0.069(6) 0.077(6) 0.078(6) -0.001(5) -0.043(5) -0.011(5)
F7A 0.013(4) 0.205(14) 0.256(16) 0.191(13) 0.041(6) 0.027(6)
F8A 0.129(9) 0.075(6) 0.067(6) -0.005(5) 0.050(6) -0.004(6)
F9A 0.044(4) 0.053(4) 0.053(4) 0.017(3) 0.012(3) -0.019(3)
F10A 0.039(3) 0.033(3) 0.043(3) 0.014(3) 0.001(3) 0.010(3)
F11A 0.016(3) 0.052(4) 0.040(3) -0.001(3) 0.005(2) 0.002(2)
F12A 0.020(3) 0.066(4) 0.024(3) -0.010(3) -0.005(2) 0.009(3)
F13A 0.036(3) 0.041(3) 0.053(4) 0.013(3) 0.017(3) -0.010(3)
F14A 0.056(4) 0.028(3) 0.056(4) -0.015(3) -0.001(3) -0.009(3)
F15A 0.037(3) 0.031(3) 0.053(4) 0.010(3) 0.002(3) 0.001(3)
F16A 0.028(3) 0.045(3) 0.029(3) -0.002(3) 0.015(2) 0.015(3)
F17A 0.030(3) 0.051(4) 0.021(3) 0.003(3) -0.002(2) 0.003(3)
F18A 0.043(4) 0.038(3) 0.035(3) -0.002(3) 0.003(3) -0.014(3)
F19A 0.079(6) 0.079(6) 0.057(5) -0.026(4) -0.040(4) 0.057(5)
F20A 0.074(5) 0.091(6) 0.053(4) -0.051(4) -0.040(4) 0.045(5)
F21A 0.048(6) 0.113(9) 0.166(12) -0.033(9) -0.012(7) -0.006(6)
F22A 0.69(5) 0.078(9) 0.203(17) 0.008(10) 0.34(3) -0.055(17)
F23A 0.020(4) 0.58(3) 0.158(11) -0.260(18) 0.053(6) -0.087(10)
F24A 0.073(6) 0.178(11) 0.042(4) -0.039(5) -0.001(4) 0.080(7)
F25A 0.114(8) 0.047(5) 0.094(7) -0.048(5) -0.050(6) 0.045(5)
F26A 0.94(7) 0.020(5) 0.040(5) 0.003(4) -0.164(16) 0.011(14)
F27A 0.166(16) 0.085(10) 0.61(5) -0.048(18) 0.27(3) -0.038(10)
F28A 0.113(9) 0.065(5) 0.138(9) 0.067(6) -0.081(8) -0.047(6)
F29A 0.47(4) 0.35(3) 0.27(2) -0.29(2) -0.32(3) 0.37(3)
F30A 0.041(4) 0.045(4) 0.035(3) 0.014(3) -0.010(3) 0.007(3)
F31A 0.014(3) 0.307(19) 0.050(5) 0.009(9) -0.004(3) 0.004(7)
F32A 0.36(3) 0.31(3) 0.48(4) 0.36(3) -0.37(3) -0.30(2)
F33A 0.023(3) 0.063(4) 0.043(3) -0.002(3) -0.014(2) 0.003(3)
F34A 0.042(5) 0.85(6) 0.049(6) 0.128(17) 0.010(5) 0.030(19)
F35A 0.078(5) 0.034(3) 0.040(3) -0.014(3) -0.033(4) 0.006(3)
F36A 0.139(9) 0.071(6) 0.083(6) -0.050(5) -0.081(6) 0.065(6)
Cl1 0.0544(17) 0.0352(14) 0.0439(15) -0.0020(12) -0.0121(13) 0.0066(12)
Cl2 0.0453(15) 0.0473(15) 0.0320(13) -0.0018(11) 0.0027(12) 0.0052(12)
Cl3 0.0442(16) 0.0420(15) 0.0491(16) 0.0047(13) 0.0170(13) 0.0026(12)
C21 0.030(5) 0.033(5) 0.038(6) 0.003(5) -0.001(5) -0.003(4)

loop_
_atom_type_symbol
_atom_type_description
_atom_type_scat_dispersion_real
_atom_type_scat_dispersion_imag
_atom_type_scat_source
C C 0.0181 0.0091 'International Tables Vol C Tables 4.2.6.8 and 6.1.1.4'
H H 0.0000 0.0000 'International Tables Vol C Tables 4.2.6.8 and 6.1.1.4'
N N 0.0311 0.0180 'International Tables Vol C Tables 4.2.6.8 and 6.1.1.4'
O O 0.0492 0.0322 'International Tables Vol C Tables 4.2.6.8 and 6.1.1.4'
F F 0.0727 0.0534 'International Tables Vol C Tables 4.2.6.8 and 6.1.1.4'
Al Al 0.2130 0.2455 'International Tables Vol C Tables 4.2.6.8 and 6.1.1.4'
Fe Fe -1.1336 3.1974 'International Tables Vol C Tables 4.2.6.8 and 6.1.1.4'
Sn Sn 0.0259 5.4591 'International Tables Vol C Tables 4.2.6.8 and 6.1.1.4'
Cl Cl 0.3639 0.7018 'International Tables Vol C Tables 4.2.6.8 and 6.1.1.4'

loop_
_geom_angle_atom_site_label_1
_geom_angle_atom_site_label_2
_geom_angle_atom_site_label_3
_geom_angle
C1 Sn1 C19 121.0(4)
C1 Sn1 C18 116.5(3)
C19 Sn1 C18 118.7(4)
C1 Sn1 N1 80.2(3)
C19 Sn1 N1 106.4(3)
C18 Sn1 N1 102.4(3)
C7 Fe1 C9 65.8(7)
C7 Fe1 C6 42.0(10)
C9 Fe1 C6 63.1(8)
C7 Fe1 C10 65.5(8)
C9 Fe1 C10 35.9(9)
C6 Fe1 C10 37.1(9)
C7 Fe1 C8 39.9(9)
C9 Fe1 C8 38.6(8)
C6 Fe1 C8 66.4(6)
C10 Fe1 C8 63.0(7)
C7 Fe1 C2 109.4(5)
C9 Fe1 C2 163.2(9)
C6 Fe1 C2 125.2(8)
C10 Fe1 C2 158.9(10)
C8 Fe1 C2 127.4(7)
C7 Fe1 C1 129.4(8)
C9 Fe1 C1 153.4(8)
C6 Fe1 C1 111.4(5)
C10 Fe1 C1 123.7(7)
C8 Fe1 C1 166.8(8)
C2 Fe1 C1 42.1(3)
C7 Fe1 C4 153.4(9)
C9 Fe1 C4 108.2(6)
C6 Fe1 C4 160.4(10)
C10 Fe1 C4 125.8(9)
C8 Fe1 C4 118.9(6)
C2 Fe1 C4 68.4(3)
C1 Fe1 C4 67.9(4)
C7 Fe1 C3 120.2(7)
C9 Fe1 C3 126.0(8)
C6 Fe1 C3 158.9(10)
C10 Fe1 C3 160.1(10)
C8 Fe1 C3 107.8(5)
C2 Fe1 C3 40.8(3)
C1 Fe1 C3 69.3(3)
C4 Fe1 C3 40.6(3)
C7 Fe1 C5 165.6(10)
C9 Fe1 C5 119.6(6)
C6 Fe1 C5 126.1(8)
C10 Fe1 C5 110.2(6)
C8 Fe1 C5 152.1(8)
C2 Fe1 C5 69.3(3)
C1 Fe1 C5 40.1(3)
C4 Fe1 C5 40.6(4)
C3 Fe1 C5 68.9(3)
C15 N1 C11 122.9(7)
C15 N1 Sn1 124.2(5)
C11 N1 Sn1 112.9(5)
C5 C1 C2 108.3(7)
C5 C1 Fe1 70.7(5)
C2 C1 Fe1 68.9(4)
C5 C1 Sn1 140.5(7)
C2 C1 Sn1 111.1(6)
Fe1 C1 Sn1 126.6(4)
C3 C2 C11 133.5(7)
C3 C2 C1 107.0(7)
C11 C2 C1 119.3(7)
C3 C2 Fe1 70.1(5)
C11 C2 Fe1 121.8(5)
C1 C2 Fe1 69.0(4)
C4 C3 C2 107.6(7)
C4 C3 Fe1 69.7(5)
C2 C3 Fe1 69.0(5)
C3 C4 C5 109.4(7)
C3 C4 Fe1 69.7(5)
C5 C4 Fe1 70.0(5)
C1 C5 C4 107.7(7)
C1 C5 Fe1 69.2(5)
C4 C5 Fe1 69.4(5)
C10 C6 C7 105.8(17)
C10 C6 Fe1 72.2(11)
C7 C6 Fe1 67.9(8)
C8 C7 C6 104.2(16)
C8 C7 Fe1 72.1(8)
C6 C7 Fe1 70.0(9)
C9 C8 C7 105.9(15)
C9 C8 Fe1 69.1(7)
C7 C8 Fe1 68.0(9)
C10 C9 C8 111.4(18)
C10 C9 Fe1 73.6(10)
C8 C9 Fe1 72.3(9)
C9 C10 C6 112.4(19)
C9 C10 Fe1 70.6(10)
C6 C10 Fe1 70.7(10)
N1 C11 C12 117.1(7)
N1 C11 C2 115.8(7)
C12 C11 C2 127.1(7)
C13 C12 C11 118.5(8)
C13 C12 C16 120.8(8)
C11 C12 C16 120.8(8)
C12 C13 C14 124.5(8)
C15 C14 C13 114.4(8)
C15 C14 C17 122.0(8)
C13 C14 C17 123.6(8)
N1 C15 C14 122.6(8)
O3A Al1A O1A 107.3(3)
O3A Al1A O2A 112.2(3)
O1A Al1A O2A 108.4(3)
O3A Al1A O4A 107.5(3)
O1A Al1A O4A 114.2(3)
O2A Al1A O4A 107.3(3)
C1A O1A Al1A 150.2(6)
C5A O2A Al1A 146.5(5)
C9A O3A Al1A 148.8(7)
C13A O4A Al1A 147.3(6)
O1A C1A C4A 108.8(9)
O1A C1A C2A 111.0(8)
C4A C1A C2A 111.2(10)
O1A C1A C3A 109.9(8)
C4A C1A C3A 108.8(9)
C2A C1A C3A 107.0(10)
F2A C2A F1A 111.3(12)
F2A C2A F3A 101.9(11)
F1A C2A F3A 104.4(12)
F2A C2A C1A 114.9(12)
F1A C2A C1A 115.3(9)
F3A C2A C1A 107.5(11)
F5A C3A F4A 113.6(10)
F5A C3A F6A 102.3(11)
F4A C3A F6A 102.2(9)
F5A C3A C1A 115.9(9)
F4A C3A C1A 113.1(9)
F6A C3A C1A 108.1(9)
F7A C4A F9A 112.6(12)
F7A C4A F8A 108.4(14)
F9A C4A F8A 100.7(11)
F7A C4A C1A 114.4(12)
F9A C4A C1A 114.3(10)
F8A C4A C1A 104.9(10)
O2A C5A C7A 110.6(8)
O2A C5A C6A 108.0(7)
C7A C5A C6A 111.1(8)
O2A C5A C8A 110.8(7)
C7A C5A C8A 107.8(8)
C6A C5A C8A 108.4(8)
F10A C6A F11A 108.7(8)
F10A C6A F12A 107.4(8)
F11A C6A F12A 106.8(8)
F10A C6A C5A 110.9(8)
F11A C6A C5A 112.8(8)
F12A C6A C5A 110.1(7)
F15A C7A F13A 109.1(9)
F15A C7A F14A 107.5(9)
F13A C7A F14A 106.9(9)
F15A C7A C5A 111.8(9)
F13A C7A C5A 112.3(8)
F14A C7A C5A 109.1(9)
F18A C8A F17A 108.3(8)
F18A C8A F16A 108.9(8)
F17A C8A F16A 107.4(8)
F18A C8A C5A 110.6(8)
F17A C8A C5A 110.8(8)
F16A C8A C5A 110.8(7)
O3A C9A C12A 109.4(10)
O3A C9A C11A 110.7(10)
C12A C9A C11A 110.2(9)
O3A C9A C10A 112.1(8)
C12A C9A C10A 100.6(11)
C11A C9A C10A 113.4(10)
F19A C10A F20A 110.0(11)
F19A C10A F21A 94.7(11)
F20A C10A F21A 117.6(14)
F19A C10A C9A 110.5(11)
F20A C10A C9A 111.1(10)
F21A C10A C9A 111.7(11)
F23A C11A F24A 105.9(13)
F23A C11A F22A 116(2)
F24A C11A F22A 103.2(11)
F23A C11A C9A 111.8(10)
F24A C11A C9A 118.3(12)
F22A C11A C9A 101.9(11)
F26A C12A F25A 111.6(14)
F26A C12A F27A 90(2)
F25A C12A F27A 105.1(15)
F26A C12A C9A 120.4(13)
F25A C12A C9A 117.1(14)
F27A C12A C9A 107.1(14)
O4A C13A C15A 109.8(7)
O4A C13A C14A 110.4(7)
C15A C13A C14A 108.2(9)
O4A C13A C16A 107.3(7)
C15A C13A C16A 113.7(9)
C14A C13A C16A 107.5(9)
F28A C14A F30A 106.8(13)
F28A C14A F29A 124.2(19)
F30A C14A F29A 124.2(11)
F28A C14A C13A 100.2(12)
F30A C14A C13A 99.4(11)
F29A C14A C13A 92.8(11)
F31A C15A F33A 108.3(14)
F31A C15A F32A 124(2)
F33A C15A F32A 121.9(12)
F31A C15A C13A 102.0(12)
F33A C15A C13A 100.6(11)
F32A C15A C13A 92.9(10)
F36A C16A F35A 100.0(12)
F36A C16A F34A 130.6(17)
F35A C16A F34A 127.4(11)
F36A C16A C13A 97.7(12)
F35A C16A C13A 97.2(11)
F34A C16A C13A 90.2(10)
Cl2 C21 Cl1 112.0(6)
Cl2 C21 Cl3 109.4(6)
Cl1 C21 Cl3 110.4(6)

loop_
_geom_bond_atom_site_label_1
_geom_bond_atom_site_label_2
_geom_bond_distance
Sn1 C1 2.097(8)
Sn1 C19 2.105(10)
Sn1 C18 2.130(9)
Sn1 N1 2.202(7)
Fe1 C7 1.987(13)
Fe1 C9 1.998(13)
Fe1 C6 2.015(14)
Fe1 C10 2.032(14)
Fe1 C8 2.039(12)
Fe1 C2 2.039(8)
Fe1 C1 2.040(8)
Fe1 C4 2.053(9)
Fe1 C3 2.053(9)
Fe1 C5 2.060(9)
N1 C15 1.324(11)
N1 C11 1.379(10)
C1 C5 1.406(12)
C1 C2 1.466(11)
C2 C3 1.428(12)
C2 C11 1.451(12)
C3 C4 1.424(12)
C4 C5 1.425(12)
C6 C10 1.29(3)
C6 C7 1.44(3)
C7 C8 1.38(3)
C8 C9 1.33(3)
C9 C10 1.24(3)
C11 C12 1.419(11)
C12 C13 1.352(12)
C12 C16 1.531(12)
C13 C14 1.403(13)
C14 C15 1.394(12)
C14 C17 1.510(12)
Al1A O3A 1.719(6)
Al1A O1A 1.725(7)
Al1A O2A 1.726(6)
Al1A O4A 1.737(6)
O1A C1A 1.345(12)
O2A C5A 1.356(10)
O3A C9A 1.342(12)
O4A C13A 1.353(10)
C1A C4A 1.532(15)
C1A C2A 1.548(16)
C1A C3A 1.559(15)
C2A F2A 1.230(16)
C2A F1A 1.326(14)
C2A F3A 1.418(19)
C3A F5A 1.236(14)
C3A F4A 1.331(12)
C3A F6A 1.381(15)
C4A F7A 1.206(17)
C4A F9A 1.314(14)
C4A F8A 1.399(17)
C5A C7A 1.547(14)
C5A C6A 1.551(13)
C5A C8A 1.585(13)
C6A F10A 1.327(12)
C6A F11A 1.327(11)
C6A F12A 1.340(11)
C7A F15A 1.298(13)
C7A F13A 1.331(13)
C7A F14A 1.355(14)
C8A F18A 1.313(12)
C8A F17A 1.318(12)
C8A F16A 1.346(11)
C9A C12A 1.479(18)
C9A C11A 1.510(18)
C9A C10A 1.573(16)
C10A F19A 1.264(13)
C10A F20A 1.317(11)
C10A F21A 1.346(14)
C11A F23A 1.249(14)
C11A F24A 1.301(12)
C11A F22A 1.374(15)
C12A F26A 1.09(2)
C12A F25A 1.310(15)
C12A F27A 1.343(18)
C13A C15A 1.737(14)
C13A C14A 1.752(16)
C13A C16A 1.755(16)
C14A F28A 1.293(13)
C14A F30A 1.382(13)
C14A F29A 1.396(16)
C15A F31A 1.267(14)
C15A F33A 1.364(14)
C15A F32A 1.378(17)
C16A F36A 1.325(14)
C16A F35A 1.413(15)
C16A F34A 1.445(16)
Cl1 C21 1.752(11)
Cl2 C21 1.747(11)
Cl3 C21 1.784(11)
